data_2005282
loop_
_publ_author_name
'Jackson, G. E.'
'Voy\'e, A.'
'Bourne, S. A.'

_publ_section_title
;
 Bis[5,5-dichloro-4,6-dioxo-3,7-diaza-1,9-nonanediylbis(dimethylammonium)]
 Tetrachlorohexa-\m-chloro-\m~4~-oxo-tetracuprate(II)
;
_journal_issue 8
_journal_name_full 'Acta Crystallographica Section C'
_journal_page_first 1907
_journal_page_last 1908
_journal_paper_doi 10.1107/S0108270196002764
_journal_volume 52
_journal_year 1996
_chemical_formula_iupac '(C11 H24 Cl2 N4 O2)2 [Cu4 O Cl10]'
_chemical_formula_moiety '2C11 H24 Cl2 N4 O2 , Cu4 O Cl10'
_chemical_formula_sum 'C22 H48 Cl14 Cu4 N8 O5'
_chemical_formula_weight 1255.2
_space_group_IT_number 15
_symmetry_cell_setting monoclinic
_symmetry_space_group_name_Hall '-C 2yc'
_symmetry_space_group_name_H-M 'C 1 2/c 1'
_atom_type_scat_source IntTabIV
_cell_angle_alpha 90
_cell_angle_beta 99.61(2)
_cell_angle_gamma 90
_cell_formula_units_Z 4
_cell_length_a 14.405(2)
_cell_length_b 15.805(2)
_cell_length_c 20.644(5)
_cell_measurement_reflns_used 24
_cell_measurement_temperature 293
_cell_measurement_theta_max 17
_cell_measurement_theta_min 16
_cell_volume 4634.1(14)
_computing_cell_refinement 'CAD-4 Software'
_computing_data_collection 'CAD-4 Software (Enraf-Nonius, 1988)'
_computing_data_reduction 'CAD-4 Software'
_computing_molecular_graphics 'ZORTEP (Zsolnai, 1994)'
_computing_structure_refinement 'SHELX76 (Sheldrick, 1978)'
_computing_structure_solution 'SHELXS86 (Sheldrick, 1990)'
_diffrn_measurement_device 'Enraf-Nonius CAD-4'
_diffrn_measurement_method '\w/2\q scans'
_diffrn_radiation_type MoK\a
_diffrn_radiation_wavelength 0.71073
_diffrn_reflns_av_R_equivalents 0.034
_diffrn_reflns_limit_h_max 17
_diffrn_reflns_limit_h_min -17
_diffrn_reflns_limit_k_max 18
_diffrn_reflns_limit_k_min 0
_diffrn_reflns_limit_l_max 24
_diffrn_reflns_limit_l_min 0
_diffrn_reflns_number 3708
_diffrn_reflns_theta_max 25
_diffrn_standards_decay_% 5.5
_diffrn_standards_interval_time 60
_diffrn_standards_number 3
_exptl_absorpt_coefficient_mu 2.66
_exptl_absorpt_correction_T_max 0.995
_exptl_absorpt_correction_T_min 0.639
_exptl_absorpt_correction_type 'empirical, \y scans (North, Phillips & Mathews, 1968)'
_exptl_crystal_colour red
_exptl_crystal_density_diffrn 1.799
_exptl_crystal_density_meas ?
_exptl_crystal_description prism
_exptl_crystal_size_max 0.43
_exptl_crystal_size_mid 0.40
_exptl_crystal_size_min 0.28
_refine_diff_density_max 1.28
_refine_diff_density_min 0.59
_refine_ls_extinction_method none
_refine_ls_goodness_of_fit_obs 1.094
_refine_ls_hydrogen_treatment 'H atoms: see text'
_refine_ls_number_parameters 255
_refine_ls_number_reflns 3209
_refine_ls_R_factor_obs 0.049
_refine_ls_shift/esd_max 0.05
_refine_ls_structure_factor_coef F
_refine_ls_weighting_details 'w = 1.538/[\s^2^(F)+0.001163F^2^]'
_refine_ls_weighting_scheme calc
_refine_ls_wR_factor_obs 0.059
_reflns_number_observed 3209
_reflns_number_total 3658
_reflns_observed_criterion I>2\s(I)
_cod_data_source_file na1210.cif
_cod_data_source_block na1210a
_cod_depositor_comments
;
The following automatic conversions were performed:

'_exptl_crystal_density_meas' value 'not measured' was changed to '?'
- the value is perceived as not measured.

Automatic conversion script
Id: cif_fix_values 3008 2015-01-20 13:52:24Z robertas 

The following automatic conversions were performed:

'_refine_ls_weighting_scheme' value ' 1.538/[\s^2^(F)+0.001163F^2^]'
was changed to 'calc'. New tag '_refine_ls_weighting_details' was
created. The value of the new tag was set to 'w =
1.538/[\s^2^(F)+0.001163F^2^]'.

Automatic conversion script
Id: cif_fix_values 3143 2015-03-26 13:38:13Z robertas 
;
_cod_original_cell_volume 4634(2)
_cod_original_sg_symbol_H-M 'C 2/c'
_cod_database_code 2005282

loop_
_symmetry_equiv_pos_as_xyz
x,y,z
x,-y,1/2+z
-x,-y,-z
-x,y,1/2-z
1/2+x,1/2+y,z
1/2+x,1/2-y,1/2+z
1/2-x,1/2-y,-z
1/2-x,1/2+y,1/2-z

loop_
_atom_site_label
_atom_site_fract_x
_atom_site_fract_y
_atom_site_fract_z
_atom_site_U_iso_or_equiv
Cu1 .54254(1) .31763(1) .32472(2) .0422(1)
Cu2 .60272(1) .45752(2) .23377(1) .0407(1)
Cl1 .7270(1) .5321(1) .2110(1) .050(1)
Cl2 .5832(1) .2355(1) .4133(1) .061(1)
Cl3 .6871(1) .3956(1) .3315(1) .062(1)
Cl4 .5738(1) .3980(1) .1250(1) .063(1)
Cl5 .5 .5766(1) .25 .066(1)
Cl6 .5 .2062(1) .25 .083(1)
Cl7 .9781(1) .5144(1) .1685(1) .079(1)
Cl8 1.0194(2) .4155(2) .0584(1) .094(1)
O1A .5 .3880(3) .25 .031(1)
C1 .6646(6) .7016(5) .0872(4) .074(3)
C2 .5269(5) .6098(5) .0717(5) .078(3)
N1 .6317(4) .6139(3) .0762(3) .053(2)
C3 .6571(4) .5711(4) .0160(3) .053(2)
C4 .7571(5) .5816(4) .0065(3) .053(2)
N2 .8284(3) .5468(3) .0590(2) .045(2)
C5 .8453(4) .4640(4) .0629(3) .049(2)
O1 .7989(4) .4101(3) .0325(3) .078(2)
C6 .9356(4) .4365(4) .1103(3) .053(2)
O2 .9742(5) .2961(4) .1473(4) .109(3)
C7 .9198(5) .3529(4) .1475(3) .054(2)
N3 .8530(4) .3566(3) .1831(3) .062(2)
C8 .8328(5) .2853(4) .2246(3) .061(2)
C9 .7464(6) .2400(5) .2027(5) .080(3)
N4 .7386(6) .1960(6) .1395(5) .121(5)
C10 .6533(9) .152(1) .123(1) .33(2)
C11 .809(1) .153(2) .1239(8) .24(1)
H11 .7318(2) .70343(5) .0900(1) ?
H12 .6479(2) .72225(5) .1275(1) ?
H13 .6356(2) .73639(6) .0513(1) ?
H21 .5063(2) .5523(1) .0645(2) ?
H22 .4975(2) .6443(1) .0358(2) ?
H23 .5098(2) .6302(1) .1119(2) ?
H1N .6597(1) .5807(2) .1146(2) ?
H31 .64401(4) .51110(7) .01858(8) ?
H32 .61642(4) .59318(7) -.02248(9) ?
H41 .76453(5) .55475(9) -.0345(1) ?
H42 .76946(5) .64151(9) .0023(1) ?
H2N .8595(2) .5803(1) .0875(2) ?
H3N .8198(1) .4020(2) .1823(2) ?
H81 .88458(5) .24545(6) .22788(7) ?
H82 .83126(5) .30672(6) .26844(7) ?
H91 .69464(6) .27982(4) .19992(6) ?
H92 .73837(6) .19864(5) .23604(6) ?
H4N .7319(3) .2426(2) .1078(1) ?

loop_
_geom_angle_atom_site_label_1
_geom_angle_atom_site_label_2
_geom_angle_atom_site_label_3
_geom_angle_site_symmetry_1
_geom_angle_site_symmetry_3
_geom_angle
_geom_angle_publ_flag
Cu1 O1A Cu2 . . 108.76(3) yes
Cu1 O1A Cu2 . 4_655 110.09(3) yes
Cl2 Cu1 Cl6 . . 96.07(6) yes
Cl2 Cu1 Cl4 . 4_655 93.36(8) yes
Cl2 Cu1 Cl3 . . 98.24(6) yes
Cl4 Cu1 O1A 4_655 . 83.71(5) yes
Cl6 Cu1 O1A . . 83.91(2) yes
Cl3 Cu1 O1A . . 84.64(5) yes
Cl2 Cu1 O1A . . 176.51(6) yes
Cu1 Cl3 Cu2 . . 81.18(5) yes
Cu2 Cl5 Cu2 . 4_655 79.70(3) yes
N2 C5 C6 . . 116.0(5) yes
N2 C5 O1 . . 126.1(6) yes
O1 C5 C6 . . 117.9(6) yes
Cl8 C6 C7 . . 107.9(4) yes
Cu1 O1A Cu1 . 4_655 109.10(8) yes
Cu2 O1A Cu2 . 4_655 110.08(5) yes
Cl1 Cu2 Cl5 . . 98.35(6) yes
Cl1 Cu2 Cl4 . . 91.74(7) yes
Cl1 Cu2 Cl3 . . 94.59(6) yes
Cl4 Cu2 O1A . . 85.48(5) yes
Cl5 Cu2 O1A . . 85.11(3) yes
Cl3 Cu2 O1A . . 85.16(4) yes
Cl1 Cu2 O1A . . 176.25(5) yes
Cu2 Cl4 Cu1 . 4_655 80.36(6) yes
Cu1 Cl6 Cu1 . 4_655 83.13(2) yes
C6 C7 N3 . . 114.8(5) yes
O2 C7 N3 . . 125.6(7) yes
C6 C7 O2 . . 119.0(6) yes
C5 C6 C7 . . 111.8(5) yes
Cl3 Cu1 Cl6 . . 123.30(10) no
Cl4 Cu1 Cl6 4_655 . 122.70(10) no
Cl3 Cu1 Cl4 4_655 . 110.80(10) no
Cl3 Cu2 Cl5 . . 115.70(10) no
Cl4 Cu2 Cl5 . . 114.50(10) no
Cl3 Cu2 Cl4 . . 127.80(10) no
C1 N1 C2 . . 110.2(5) no
C2 N1 C3 . . 108.0(6) no
C1 N1 C3 . . 115.6(5) no
N1 C3 C4 . . 115.4(5) no
C3 C4 N2 . . 115.6(5) no
C4 N2 C5 . . 120.7(5) no
Cl8 C6 C5 . . 104.7(4) no
Cl7 C6 C5 . . 113.1(4) no
Cl7 C6 Cl8 . . 110.4(4) no
C10 N4 C11 . . 111.1(4) no
C9 N4 C10 . . 113.0(10) no
C9 N4 C11 . . 121.4(11) no
C8 C9 N4 . . 116.7(7) no
N3 C8 C9 . . 116.2(6) no
C7 N3 C8 . . 121.9(6) no
Cl7 C6 C7 . . 108.6(4) no

loop_
_geom_bond_atom_site_label_1
_geom_bond_atom_site_label_2
_geom_bond_site_symmetry_2
_geom_bond_distance
_geom_bond_publ_flag
Cu1 Cl2 . 2.239(2) yes
Cu1 O1A . 1.917(3) yes
Cu1 Cl3 . 2.404(2) yes
Cu1 Cl4 4_655 2.466(2) yes
Cu1 Cl6 . 2.3530(10) yes
N2 C5 . 1.331(8) yes
C5 C6 . 1.554(8) yes
C5 O1 . 1.194(8) yes
Cl7 C6 . 1.758(6) yes
Cu2 Cl1 . 2.257(2) yes
Cu2 O1A . 1.917(3) yes
Cu2 Cl3 4_655 2.386(2) yes
Cu2 Cl4 . 2.404(2) yes
Cu2 Cl5 . 2.4520(10) yes
C7 N3 . 1.306(10) yes
C6 C7 . 1.564(9) yes
O2 C7 . 1.192(10) yes
C6 Cl8 . 1.774(7) yes
C1 N1 . 1.470(9) no
C2 N1 . 1.498(9) no
N1 C3 . 1.513(9) no
C3 C4 . 1.495(10) no
C4 N2 . 1.470(7) no
N4 C11 . 1.30(2) no
N4 C10 . 1.405(17) no
C9 N4 . 1.466(14) no
C8 C9 . 1.442(11) no
N3 C8 . 1.473(9) no
